data_4100794
loop_
_publ_author_name
'Yoshihiko Yamamoto'
'Jun-ichi Ishii'
'Hisao Nishiyama'
'Kenji Itoh'

_publ_section_title
;
Ru(II)-Catalyzed Chemo- and Regioselective Cyclotrimerization of Three
Unsymmetrical Alkynes through Boron Temporary Tether. One-Pot
Four-Component Coupling via Cyclotrimerization/Suzuki-Miyaura Coupling
;
_journal_name_full 'Journal of the American Chemical Society'
_journal_page_first 3712
_journal_page_last 3713
_journal_paper_doi 10.1021/ja049673y
_journal_volume 126
_journal_year 2004
_chemical_formula_sum 'C52 H56 N8 O10'
_chemical_formula_weight 959.10
_space_group_IT_number 2
_space_group_name_Hall '-P 1'
_space_group_name_H-M_alt 'P -1'
_symmetry_cell_setting triclinic
_symmetry_space_group_name_Hall '-P 1'
_symmetry_space_group_name_H-M 'P -1'
_cell_angle_alpha 101.362(2)
_cell_angle_beta 104.892(2)
_cell_angle_gamma 92.428(2)
_cell_formula_units_Z 2
_cell_length_a 9.7951(9)
_cell_length_b 15.3104(13)
_cell_length_c 18.4426(17)
_cell_measurement_temperature 173(2)
_cell_volume 2607.8(4)
_diffrn_ambient_temperature 173(2)
_exptl_crystal_density_diffrn 2.443
_cod_depositor_comments
;
The following automatic conversions were performed:
'_symmetry_cell_setting' value 'Triclinic' changed to 'triclinic'
according to '/home/saulius/struct/CIF-dictionaries/cif_core.dic'
dictionary named 'cif_core.dic' version 2.4.1 from 2010-06-29.

Automatic conversion script
Id: cif_fix_enum 1527 2010-12-29 10:47:43Z saulius 
;
_cod_database_code 4100794

loop_
_symmetry_equiv_pos_as_xyz
'x, y, z'
'-x, -y, -z'

loop_
_atom_site_label
_atom_site_type_symbol
_atom_site_fract_x
_atom_site_fract_y
_atom_site_fract_z
_atom_site_U_iso_or_equiv
_atom_site_adp_type
_atom_site_occupancy
_atom_site_symmetry_multiplicity
_atom_site_calc_flag
_atom_site_refinement_flags
_atom_site_disorder_assembly
_atom_site_disorder_group
C1A C 0.1695(4) 0.9740(3) 0.1927(3) 0.0334(11) Uani 1 1 d . A 2
C2A C 0.1808(5) 1.0568(3) 0.2420(3) 0.0385(12) Uani 1 1 d . A 2
C3A C 0.1844(4) 1.1344(3) 0.2122(3) 0.0381(12) Uani 1 1 d . A 2
H3A H 0.1936 1.1900 0.2452 0.046 Uiso 1 1 calc R A 2
C4A C 0.1747(4) 1.1307(3) 0.1364(3) 0.0368(12) Uani 1 1 d . A 2
C5A C 0.1612(5) 1.0471(3) 0.0872(3) 0.0391(12) Uani 1 1 d . A 2
H5A H 0.1540 1.0437 0.0354 0.047 Uiso 1 1 calc R A 2
C6A C 0.1583(5) 0.9687(3) 0.1146(3) 0.0405(12) Uani 1 1 d . A 2
C7A C 0.1892(6) 1.0673(3) 0.3264(3) 0.0565(15) Uani 1 1 d . A 2
H7A1 H 0.1514 1.0114 0.3344 0.068 Uiso 1 1 calc R A 2
H7A2 H 0.1292 1.1129 0.3402 0.068 Uiso 1 1 calc R A 2
C8A C 0.3369(7) 1.0922(4) 0.3797(4) 0.0731(19) Uani 1 1 d . A 2
H8A1 H 0.3962 1.0450 0.3687 0.088 Uiso 1 1 calc R A 2
H8A2 H 0.3775 1.1466 0.3705 0.088 Uiso 1 1 calc R A 2
C9A C 0.3361(10) 1.1066(5) 0.4621(4) 0.098(3) Uani 1 1 d . A 2
H9A1 H 0.2725 1.1515 0.4721 0.117 Uiso 1 1 calc R A 2
H9A2 H 0.2993 1.0512 0.4715 0.117 Uiso 1 1 calc R A 2
C10A C 0.4737(13) 1.1346(8) 0.5144(6) 0.169(5) Uani 1 1 d . A 2
H10A H 0.5321 1.0859 0.5119 0.254 Uiso 1 1 calc R A 2
H10B H 0.4647 1.1524 0.5658 0.254 Uiso 1 1 calc R A 2
H10C H 0.5166 1.1842 0.5008 0.254 Uiso 1 1 calc R A 2
C11A C 0.1734(5) 1.2155(3) 0.1053(3) 0.0443(13) Uani 1 1 d . A 2
H11A H 0.0770 1.2264 0.0840 0.066 Uiso 1 1 calc R A 2
H11B H 0.2225 1.2084 0.0659 0.066 Uiso 1 1 calc R A 2
H11C H 0.2198 1.2651 0.1461 0.066 Uiso 1 1 calc R A 2
C12A C 0.1505(7) 0.8791(4) 0.0464(6) 0.149(5) Uani 1 1 d . A 2
H12A H 0.0753 0.8350 0.0452 0.179 Uiso 1 1 calc R A 2
H12B H 0.1309 0.8952 -0.0033 0.179 Uiso 1 1 calc R A 2
C13A C 0.1683(4) 0.8887(3) 0.2204(3) 0.0373(11) Uani 1 1 d . A 2
C14A C 0.0404(5) 0.8414(3) 0.2180(3) 0.0407(12) Uani 1 1 d . A 2
H14A H -0.0454 0.8644 0.2002 0.049 Uiso 1 1 calc R A 2
C15A C 0.0407(5) 0.7617(3) 0.2415(3) 0.0435(13) Uani 1 1 d . A 2
H15A H -0.0454 0.7314 0.2388 0.052 Uiso 1 1 calc R A 2
C16A C 0.1662(5) 0.7248(3) 0.2692(3) 0.0350(11) Uani 1 1 d . A 2
C17A C 0.2927(5) 0.7715(3) 0.2710(3) 0.0448(13) Uani 1 1 d . A 2
H17A H 0.3783 0.7483 0.2884 0.054 Uiso 1 1 calc R A 2
C18A C 0.2933(5) 0.8524(3) 0.2473(3) 0.0480(14) Uani 1 1 d . A 2
H18A H 0.3793 0.8825 0.2497 0.058 Uiso 1 1 calc R A 2
C19A C 0.1644(5) 0.6370(3) 0.2914(3) 0.0357(11) Uani 1 1 d . A 2
C20A C 0.3008(5) 0.6024(3) 0.3271(3) 0.0589(17) Uani 1 1 d . A 2
H20A H 0.2952 0.5856 0.3738 0.088 Uiso 1 1 calc R A 2
H20B H 0.3777 0.6483 0.3382 0.088 Uiso 1 1 calc R A 2
H20C H 0.3168 0.5511 0.2920 0.088 Uiso 1 1 calc R A 2
C21A C -0.0895(5) 0.4701(3) 0.2939(3) 0.0355(11) Uani 1 1 d . A 2
C22A C -0.1043(5) 0.3850(3) 0.3109(3) 0.0358(11) Uani 1 1 d . A 2
C23A C -0.2331(5) 0.3461(3) 0.3121(3) 0.0402(12) Uani 1 1 d . A 2
H23A H -0.2397 0.2905 0.3249 0.048 Uiso 1 1 calc R A 2
C24A C -0.3506(5) 0.3908(3) 0.2942(3) 0.0430(12) Uani 1 1 d . A 2
C25A C -0.3433(5) 0.4738(3) 0.2741(3) 0.0442(12) Uani 1 1 d . A 2
H25A H -0.4249 0.5026 0.2606 0.053 Uiso 1 1 calc R A 2
C26A C -0.2152(5) 0.5118(3) 0.2746(3) 0.0434(13) Uani 1 1 d . A 2
H26A H -0.2103 0.5674 0.2617 0.052 Uiso 1 1 calc R A 2
N1A N 0.0408(4) 0.5951(2) 0.2785(2) 0.0363(9) Uani 1 1 d . A 2
N2A N 0.0374(4) 0.5120(2) 0.2968(2) 0.0398(10) Uani 1 1 d . A 2
H2A H 0.1144 0.4872 0.3100 0.048 Uiso 1 1 calc R A 2
N3A N 0.0174(4) 0.3330(3) 0.3277(3) 0.0482(11) Uani 1 1 d . A 2
N4A N -0.4878(5) 0.3505(3) 0.2943(3) 0.0539(12) Uani 1 1 d . A 2
N1B N 0.8043(4) 0.3576(2) 0.1160(2) 0.0351(9) Uani 1 1 d . B 1
N2B N 0.8078(4) 0.4381(2) 0.0938(2) 0.0344(9) Uani 1 1 d . B 1
H2B H 0.7305 0.4612 0.0770 0.041 Uiso 1 1 calc R B 1
N3B N 0.8305(4) 0.6149(2) 0.0576(2) 0.0409(10) Uani 1 1 d . B 1
N4B N 1.3407(4) 0.6048(3) 0.1134(2) 0.0438(10) Uani 1 1 d . B 1
O1A O 0.2738(10) 0.8462(5) 0.0618(4) 0.167(3) Uani 1 1 d . A 2
H1A H 0.2880 0.8309 0.1031 0.251 Uiso 1 1 calc R A 2
O2A O 0.1312(4) 0.3608(2) 0.3203(3) 0.0680(13) Uani 1 1 d . A 2
O3A O 0.0004(4) 0.2630(2) 0.3481(2) 0.0630(12) Uani 1 1 d . A 2
O4A O -0.4902(4) 0.2843(3) 0.3229(3) 0.0718(13) Uani 1 1 d . A 2
O5A O -0.5953(4) 0.3836(3) 0.2650(3) 0.0687(12) Uani 1 1 d . A 2
C1B C 0.6776(4) -0.0163(3) 0.2093(3) 0.0402(12) Uani 1 1 d . B 1
C2B C 0.7074(5) -0.0151(3) 0.2872(3) 0.0510(14) Uani 1 1 d . B 1
C3B C 0.7069(6) -0.0956(3) 0.3100(3) 0.0547(15) Uani 1 1 d . B 1
H3B H 0.7272 -0.0946 0.3623 0.066 Uiso 1 1 calc R B 1
C4B C 0.6781(4) -0.1763(3) 0.2600(3) 0.0439(13) Uani 1 1 d . B 1
C5B C 0.6478(5) -0.1765(3) 0.1827(3) 0.0482(14) Uani 1 1 d . B 1
H5B H 0.6267 -0.2309 0.1472 0.058 Uiso 1 1 calc R B 1
C6B C 0.6482(5) -0.0969(3) 0.1565(3) 0.0434(12) Uani 1 1 d . B 1
C7B C 0.7439(9) 0.0749(4) 0.3441(4) 0.101(3) Uani 1 1 d . B 1
H7B1 H 0.7931 0.1147 0.3222 0.121 Uiso 1 1 calc R B 1
H7B2 H 0.6551 0.0992 0.3470 0.121 Uiso 1 1 calc R B 1
C8B C 0.8280(7) 0.0799(4) 0.4218(4) 0.0762(19) Uani 1 1 d . B 1
H8B1 H 0.9174 0.0563 0.4193 0.091 Uiso 1 1 calc R B 1
H8B2 H 0.7792 0.0403 0.4442 0.091 Uiso 1 1 calc R B 1
C9B C 0.8606(8) 0.1687(4) 0.4755(3) 0.075(2) Uani 1 1 d . B 1
H9B1 H 0.9132 0.2077 0.4544 0.090 Uiso 1 1 calc R B 1
H9B2 H 0.7714 0.1936 0.4763 0.090 Uiso 1 1 calc R B 1
C10B C 0.9403(15) 0.1727(7) 0.5545(6) 0.203(7) Uani 1 1 d . B 1
H10D H 0.8789 0.1513 0.5816 0.305 Uiso 1 1 calc R B 1
H10E H 0.9773 0.2334 0.5789 0.305 Uiso 1 1 calc R B 1
H10F H 1.0173 0.1358 0.5551 0.305 Uiso 1 1 calc R B 1
C11B C 0.6814(6) -0.2626(3) 0.2883(4) 0.0599(16) Uani 1 1 d . B 1
H11D H 0.7782 -0.2745 0.3070 0.090 Uiso 1 1 calc R B 1
H11E H 0.6322 -0.3109 0.2469 0.090 Uiso 1 1 calc R B 1
H11F H 0.6360 -0.2571 0.3291 0.090 Uiso 1 1 calc R B 1
C12B C 0.6187(8) -0.0999(4) 0.0710(4) 0.081(2) Uani 1 1 d . B 1
H12C H 0.6942 -0.0641 0.0618 0.097 Uiso 1 1 calc R B 1
H12D H 0.6169 -0.1611 0.0436 0.097 Uiso 1 1 calc R B 1
C13B C 0.6765(4) 0.0703(3) 0.1820(3) 0.0383(12) Uani 1 1 d . B 1
C14B C 0.7985(5) 0.1080(3) 0.1695(3) 0.0480(14) Uani 1 1 d . B 1
H14B H 0.8803 0.0783 0.1768 0.058 Uiso 1 1 calc R B 1
C15B C 0.7999(5) 0.1879(3) 0.1468(3) 0.0439(13) Uani 1 1 d . B 1
H15B H 0.8834 0.2125 0.1405 0.053 Uiso 1 1 calc R B 1
C16B C 0.6789(4) 0.2327(3) 0.1329(3) 0.0335(11) Uani 1 1 d . B 1
C17B C 0.5559(4) 0.1947(3) 0.1463(3) 0.0413(12) Uani 1 1 d . B 1
H17B H 0.4734 0.2235 0.1384 0.050 Uiso 1 1 calc R B 1
C18B C 0.5574(4) 0.1158(3) 0.1707(3) 0.0416(12) Uani 1 1 d . B 1
H18B H 0.4757 0.0924 0.1798 0.050 Uiso 1 1 calc R B 1
C19B C 0.6799(4) 0.3187(3) 0.1077(3) 0.0356(11) Uani 1 1 d . B 1
C20B C 0.5432(5) 0.3553(3) 0.0735(3) 0.0453(13) Uani 1 1 d . B 1
H20D H 0.5322 0.4086 0.1081 0.068 Uiso 1 1 calc R B 1
H20E H 0.4649 0.3114 0.0655 0.068 Uiso 1 1 calc R B 1
H20F H 0.5456 0.3692 0.0253 0.068 Uiso 1 1 calc R B 1
C21B C 0.9348(4) 0.4802(3) 0.0988(2) 0.0299(10) Uani 1 1 d . B 1
C22B C 0.9508(5) 0.5657(3) 0.0808(2) 0.0321(10) Uani 1 1 d . B 1
C23B C 1.0835(5) 0.6057(3) 0.0849(2) 0.0342(11) Uani 1 1 d . B 1
H23B H 1.0919 0.6608 0.0716 0.041 Uiso 1 1 calc R B 1
C24B C 1.2010(5) 0.5630(3) 0.1086(3) 0.0339(11) Uani 1 1 d . B 1
C25B C 1.1909(5) 0.4800(3) 0.1277(3) 0.0347(11) Uani 1 1 d . B 1
H25B H 1.2725 0.4522 0.1438 0.042 Uiso 1 1 calc R B 1
C26B C 1.0616(4) 0.4395(3) 0.1229(2) 0.0326(10) Uani 1 1 d . B 1
H26B H 1.0560 0.3839 0.1356 0.039 Uiso 1 1 calc R B 1
O1B O 0.4847(7) -0.0660(3) 0.0426(3) 0.108(2) Uani 1 1 d . B 1
H1B H 0.4513 -0.0894 -0.0030 0.162 Uiso 1 1 calc R B 1
O2B O 0.7107(4) 0.5809(3) 0.0511(3) 0.0657(12) Uani 1 1 d . B 1
O3B O 0.8496(4) 0.6883(2) 0.0435(2) 0.0557(10) Uani 1 1 d . B 1
O4B O 1.3461(4) 0.6729(2) 0.0884(2) 0.0645(12) Uani 1 1 d . B 1
O5B O 1.4452(4) 0.5709(2) 0.1441(3) 0.0653(12) Uani 1 1 d . B 1

loop_
_atom_site_aniso_label
_atom_site_aniso_U_11
_atom_site_aniso_U_22
_atom_site_aniso_U_33
_atom_site_aniso_U_23
_atom_site_aniso_U_13
_atom_site_aniso_U_12
C1A 0.026(2) 0.018(2) 0.056(3) 0.012(2) 0.010(2) -0.0034(16)
C2A 0.035(2) 0.022(2) 0.061(3) 0.012(2) 0.016(2) -0.0005(18)
C3A 0.034(2) 0.020(2) 0.058(3) 0.012(2) 0.007(2) -0.0025(17)
C4A 0.020(2) 0.029(3) 0.061(3) 0.016(2) 0.004(2) -0.0013(17)
C5A 0.037(2) 0.029(3) 0.049(3) 0.010(2) 0.007(2) -0.0013(19)
C6A 0.036(2) 0.025(3) 0.057(3) 0.005(2) 0.010(2) -0.0051(18)
C7A 0.082(4) 0.027(3) 0.072(4) 0.020(3) 0.034(3) 0.007(3)
C8A 0.093(5) 0.058(4) 0.067(4) 0.020(3) 0.016(4) -0.008(3)
C9A 0.139(7) 0.093(6) 0.054(5) 0.010(4) 0.022(5) -0.011(5)
C10A 0.189(12) 0.221(13) 0.079(7) 0.006(7) 0.034(7) -0.037(10)
C11A 0.038(3) 0.028(3) 0.071(4) 0.025(2) 0.011(2) -0.0003(19)
C12A 0.057(4) 0.009(3) 0.315(13) 0.023(5) -0.058(6) -0.004(2)
C13A 0.030(2) 0.022(2) 0.060(3) 0.014(2) 0.008(2) -0.0014(17)
C14A 0.031(2) 0.027(3) 0.067(3) 0.020(2) 0.009(2) 0.0030(18)
C15A 0.043(3) 0.022(2) 0.067(4) 0.014(2) 0.017(2) -0.0076(19)
C16A 0.036(2) 0.018(2) 0.047(3) 0.009(2) 0.005(2) 0.0001(17)
C17A 0.030(2) 0.028(3) 0.076(4) 0.021(2) 0.006(2) 0.0054(18)
C18A 0.035(3) 0.025(3) 0.084(4) 0.022(3) 0.010(3) -0.0056(19)
C19A 0.044(3) 0.022(2) 0.039(3) 0.008(2) 0.007(2) -0.0020(19)
C20A 0.046(3) 0.042(3) 0.084(4) 0.034(3) -0.003(3) -0.003(2)
C21A 0.043(3) 0.025(2) 0.039(3) 0.014(2) 0.007(2) -0.0003(19)
C22A 0.043(3) 0.020(2) 0.046(3) 0.015(2) 0.009(2) 0.0029(18)
C23A 0.051(3) 0.021(2) 0.049(3) 0.015(2) 0.009(2) 0.000(2)
C24A 0.042(3) 0.027(3) 0.061(3) 0.012(2) 0.014(2) -0.007(2)
C25A 0.047(3) 0.032(3) 0.056(3) 0.016(2) 0.014(2) 0.005(2)
C26A 0.052(3) 0.020(2) 0.059(3) 0.016(2) 0.012(3) 0.001(2)
N1A 0.046(2) 0.0165(19) 0.047(2) 0.0110(17) 0.0123(19) -0.0007(15)
N2A 0.044(2) 0.023(2) 0.055(3) 0.0192(19) 0.009(2) 0.0028(16)
N3A 0.049(3) 0.031(2) 0.071(3) 0.023(2) 0.017(2) 0.0059(18)
N4A 0.050(3) 0.038(3) 0.076(3) 0.014(2) 0.020(2) -0.005(2)
N1B 0.039(2) 0.0211(19) 0.043(2) 0.0103(17) 0.0045(18) -0.0002(15)
N2B 0.0291(19) 0.028(2) 0.046(2) 0.0170(17) 0.0029(17) 0.0050(15)
N3B 0.047(2) 0.030(2) 0.046(3) 0.0185(19) 0.0041(19) 0.0097(17)
N4B 0.046(2) 0.025(2) 0.053(3) 0.0014(19) 0.008(2) -0.0105(17)
O1A 0.292(10) 0.098(5) 0.097(5) 0.027(4) 0.014(5) 0.075(5)
O2A 0.053(2) 0.045(2) 0.126(4) 0.045(2) 0.037(2) 0.0139(17)
O3A 0.067(2) 0.033(2) 0.101(3) 0.042(2) 0.024(2) 0.0083(17)
O4A 0.069(3) 0.044(2) 0.118(4) 0.035(2) 0.041(2) -0.0041(19)
O5A 0.043(2) 0.064(3) 0.101(3) 0.028(2) 0.016(2) -0.0014(19)
C1B 0.023(2) 0.028(3) 0.067(4) 0.018(2) 0.002(2) -0.0026(17)
C2B 0.050(3) 0.031(3) 0.061(4) 0.015(2) -0.008(3) 0.002(2)
C3B 0.062(3) 0.037(3) 0.060(4) 0.022(3) 0.000(3) 0.003(2)
C4B 0.028(2) 0.029(3) 0.075(4) 0.023(3) 0.006(2) -0.0007(18)
C5B 0.042(3) 0.022(3) 0.077(4) 0.009(2) 0.012(3) -0.0007(19)
C6B 0.043(3) 0.030(3) 0.058(3) 0.012(2) 0.015(2) 0.003(2)
C7B 0.161(7) 0.031(4) 0.069(5) -0.002(3) -0.034(5) 0.010(4)
C8B 0.082(5) 0.066(5) 0.069(5) 0.000(3) 0.011(4) 0.002(3)
C9B 0.106(5) 0.058(4) 0.050(4) 0.000(3) 0.014(4) -0.016(4)
C10B 0.288(17) 0.151(11) 0.092(8) -0.032(7) -0.052(9) 0.078(10)
C11B 0.050(3) 0.033(3) 0.099(5) 0.028(3) 0.016(3) 0.001(2)
C12B 0.131(6) 0.049(4) 0.069(5) 0.011(3) 0.038(4) 0.022(4)
C13B 0.031(2) 0.026(2) 0.058(3) 0.016(2) 0.006(2) -0.0023(18)
C14B 0.030(2) 0.040(3) 0.082(4) 0.031(3) 0.016(2) 0.009(2)
C15B 0.025(2) 0.039(3) 0.073(4) 0.027(3) 0.013(2) 0.0025(19)
C16B 0.031(2) 0.024(2) 0.041(3) 0.0046(19) 0.004(2) -0.0037(17)
C17B 0.024(2) 0.030(3) 0.066(4) 0.015(2) 0.003(2) 0.0020(17)
C18B 0.024(2) 0.035(3) 0.067(3) 0.019(2) 0.008(2) -0.0018(18)
C19B 0.029(2) 0.025(2) 0.046(3) 0.008(2) -0.002(2) -0.0005(17)
C20B 0.036(3) 0.034(3) 0.068(4) 0.024(3) 0.008(2) 0.002(2)
C21B 0.038(2) 0.019(2) 0.031(2) 0.0055(18) 0.0055(19) 0.0016(17)
C22B 0.043(3) 0.019(2) 0.030(2) 0.0065(18) 0.001(2) 0.0059(18)
C23B 0.048(3) 0.018(2) 0.035(3) 0.0077(19) 0.007(2) -0.0015(18)
C24B 0.036(2) 0.024(2) 0.039(3) 0.008(2) 0.006(2) -0.0012(18)
C25B 0.034(2) 0.023(2) 0.043(3) 0.007(2) 0.002(2) 0.0025(17)
C26B 0.038(2) 0.020(2) 0.038(3) 0.0075(19) 0.005(2) 0.0022(17)
O1B 0.177(5) 0.074(4) 0.050(3) 0.008(2) -0.011(3) 0.052(3)
O2B 0.040(2) 0.060(3) 0.109(3) 0.052(2) 0.013(2) 0.0151(17)
O3B 0.065(2) 0.033(2) 0.074(3) 0.0311(19) 0.012(2) 0.0119(16)
O4B 0.063(2) 0.036(2) 0.092(3) 0.026(2) 0.012(2) -0.0171(17)
O5B 0.037(2) 0.048(2) 0.107(3) 0.025(2) 0.008(2) -0.0020(16)

loop_
_geom_bond_atom_site_label_1
_geom_bond_atom_site_label_2
_geom_bond_distance
_geom_bond_site_symmetry_2
_geom_bond_publ_flag
C1A C2A 1.389(6) . ?
C1A C6A 1.403(7) . ?
C1A C13A 1.492(5) . ?
C2A C3A 1.407(6) . ?
C2A C7A 1.513(7) . ?
C3A C4A 1.366(7) . ?
C4A C5A 1.395(7) . ?
C4A C11A 1.519(5) . ?
C5A C6A 1.393(6) . ?
C6A C12A 1.653(10) . ?
C7A C8A 1.509(8) . ?
C8A C9A 1.495(9) . ?
C9A C10A 1.432(12) . ?
C12A O1A 1.314(9) . ?
C13A C18A 1.382(6) . ?
C13A C14A 1.406(6) . ?
C14A C15A 1.374(6) . ?
C15A C16A 1.394(6) . ?
C16A C17A 1.393(6) . ?
C16A C19A 1.482(5) . ?
C17A C18A 1.392(6) . ?
C19A N1A 1.288(5) . ?
C19A C20A 1.497(6) . ?
C21A N2A 1.357(5) . ?
C21A C26A 1.408(6) . ?
C21A C22A 1.410(5) . ?
C22A C23A 1.379(6) . ?
C22A N3A 1.463(6) . ?
C23A C24A 1.365(6) . ?
C24A C25A 1.396(6) . ?
C24A N4A 1.455(6) . ?
C25A C26A 1.358(6) . ?
N1A N2A 1.381(4) . ?
N3A O3A 1.222(4) . ?
N3A O2A 1.226(5) . ?
N4A O4A 1.233(5) . ?
N4A O5A 1.232(5) . ?
N1B C19B 1.292(5) . ?
N1B N2B 1.375(4) . ?
N2B C21B 1.349(5) . ?
N3B O3B 1.220(4) . ?
N3B O2B 1.231(5) . ?
N3B C22B 1.443(5) . ?
N4B O4B 1.225(5) . ?
N4B O5B 1.225(5) . ?
N4B C24B 1.459(6) . ?
C1B C6B 1.381(7) . ?
C1B C2B 1.386(7) . ?
C1B C13B 1.508(6) . ?
C2B C3B 1.379(6) . ?
C2B C7B 1.524(8) . ?
C3B C4B 1.358(7) . ?
C4B C5B 1.379(7) . ?
C4B C11B 1.512(6) . ?
C5B C6B 1.397(6) . ?
C6B C12B 1.519(8) . ?
C7B C8B 1.443(8) . ?
C8B C9B 1.483(8) . ?
C9B C10B 1.453(10) . ?
C12B O1B 1.441(8) . ?
C13B C18B 1.375(6) . ?
C13B C14B 1.397(6) . ?
C14B C15B 1.370(6) . ?
C15B C16B 1.387(6) . ?
C16B C17B 1.415(6) . ?
C16B C19B 1.480(6) . ?
C17B C18B 1.369(6) . ?
C19B C20B 1.507(6) . ?
C21B C26B 1.421(6) . ?
C21B C22B 1.424(5) . ?
C22B C23B 1.391(6) . ?
C23B C24B 1.364(6) . ?
C24B C25B 1.391(5) . ?
C25B C26B 1.361(6) . ?
